data_4326679
loop_
_publ_author_name
'Celedonio M. Alvarez'
'M. Angeles Alvarez'
'M. Esther Garc\'ia'
'Roc\'io Gonz\'alez'
'Alberto Ramos'
'Miguel A. Ruiz'

_publ_section_title
;
 Synthesis and Decarbonylation Reactions of the Triiron Phosphinidene
 Complex [Fe3Cp3(\m-H)(\m3-PPh)(CO)4]: Easy Cleavage and Formation of P-H
 and Fe-Fe Bonds
;
_journal_name_full 'Inorganic Chemistry'
_journal_page_first 10937
_journal_page_last 10948
_journal_paper_doi 10.1021/ic201491v
_journal_volume 50
_journal_year 2011
_chemical_compound_source 'synthesis as described'
_chemical_formula_moiety 'C25 H21 Fe3 O4 P1'
_chemical_formula_sum 'C25 H21 Fe3 O4 P'
_chemical_formula_weight 583.94
_chemical_name_systematic
;
 ?
;
_space_group_IT_number 14
_symmetry_cell_setting monoclinic
_symmetry_Int_Tables_number 14
_symmetry_space_group_name_Hall '-P 2ybc'
_symmetry_space_group_name_H-M 'P 1 21/c 1'
_atom_sites_solution_hydrogens geom
_atom_sites_solution_primary direct
_atom_sites_solution_secondary difmap
_audit_conform_dict_location ftp://ftp.iucr.org/pub/cif_core.dic
_audit_conform_dict_name cif_core.dic
_audit_conform_dict_version 2.3
_audit_creation_method 'WinGX routine CIF_UPDATE'
_cell_angle_alpha 90
_cell_angle_beta 109.4810(10)
_cell_angle_gamma 90
_cell_formula_units_Z 4
_cell_length_a 10.8336(3)
_cell_length_b 13.5644(4)
_cell_length_c 16.2488(7)
_cell_measurement_reflns_used 43116
_cell_measurement_temperature 100(2)
_cell_measurement_theta_max 26.373
_cell_measurement_theta_min 1.018
_cell_measurement_wavelength 0.71073
_cell_volume 2251.09(13)
_computing_cell_refinement 'HKL Scalepack (Otwinowski & Minor, 1997)'
_computing_data_collection 'Collect (Bruker AXS BV, 1997-2004)'
_computing_data_reduction
;
 HKL Denzo and Scalepack (Otwinowski & Minor, 1997) 
;
_computing_molecular_graphics 'Ortep-3 for Windows (Farrugia, 1997)'
_computing_publication_material 'WinGX publication routines (Farrugia, 1999)'
_computing_structure_refinement 'SHELXL-97 (Sheldrick, 1997)'
_computing_structure_solution 'SHELXS-86 (Sheldrick, 1986)'
_diffrn_ambient_temperature 100(2)
_diffrn_measured_fraction_theta_full 0.977
_diffrn_measured_fraction_theta_max 0.977
_diffrn_measurement_device '90 mm CCD camera on \k-goniostat'
_diffrn_measurement_device_type KappaCCD
_diffrn_measurement_method CCD
_diffrn_radiation_monochromator 'horizontally mounted graphite crystal'
_diffrn_radiation_probe x-ray
_diffrn_radiation_source 'fine-focus sealed tube'
_diffrn_radiation_type MoK\a
_diffrn_radiation_wavelength 0.71073
_diffrn_reflns_av_R_equivalents 0.0285
_diffrn_reflns_av_unetI/netI 0.0304
_diffrn_reflns_limit_h_max 12
_diffrn_reflns_limit_h_min -12
_diffrn_reflns_limit_k_max 0
_diffrn_reflns_limit_k_min -16
_diffrn_reflns_limit_l_max 11
_diffrn_reflns_limit_l_min -19
_diffrn_reflns_number 15522
_diffrn_reflns_theta_full 25.24
_diffrn_reflns_theta_max 25.24
_diffrn_reflns_theta_min 1.99
_exptl_absorpt_coefficient_mu 2.01
_exptl_absorpt_correction_T_max 1.069
_exptl_absorpt_correction_T_min 0.918
_exptl_absorpt_correction_type multi-scan
_exptl_absorpt_process_details
;
 R.H. Blessing, Acta Cryst. (1995), A51, 33-38
;
_exptl_crystal_colour red
_exptl_crystal_density_diffrn 1.723
_exptl_crystal_description prism
_exptl_crystal_F_000 1184
_exptl_crystal_size_max 0.25
_exptl_crystal_size_mid 0.12
_exptl_crystal_size_min 0.1
_refine_diff_density_max 0.634
_refine_diff_density_min -0.657
_refine_diff_density_rms 0.193
_refine_ls_extinction_method none
_refine_ls_goodness_of_fit_ref 1.186
_refine_ls_hydrogen_treatment mixed
_refine_ls_matrix_type full
_refine_ls_number_parameters 302
_refine_ls_number_reflns 3987
_refine_ls_number_restraints 0
_refine_ls_restrained_S_all 1.186
_refine_ls_R_factor_all 0.0375
_refine_ls_R_factor_gt 0.0311
_refine_ls_shift/su_max 0.001
_refine_ls_shift/su_mean 0
_refine_ls_structure_factor_coef Fsqd
_refine_ls_weighting_details 'calc w=1/[\s^2^(Fo^2^)+(0.0515P)^2^+2.4279P] where P=(Fo^2^+2Fc^2^)/3'
_refine_ls_weighting_scheme calc
_refine_ls_wR_factor_gt 0.0847
_refine_ls_wR_factor_ref 0.1032
_reflns_number_gt 3532
_reflns_number_total 3987
_reflns_threshold_expression >2sigma(I)
_cod_data_source_file ic201491v_si_001_1.cif
_cod_data_source_block compound2
_cod_original_sg_symbol_H-M 'P 21/c'
_cod_database_code 4326679

loop_
_symmetry_equiv_pos_as_xyz
'x, y, z'
'-x, y+1/2, -z+1/2'
'-x, -y, -z'
'x, -y-1/2, z-1/2'

loop_
_atom_site_label
_atom_site_type_symbol
_atom_site_fract_x
_atom_site_fract_y
_atom_site_fract_z
_atom_site_U_iso_or_equiv
_atom_site_adp_type
_atom_site_occupancy
_atom_site_symmetry_multiplicity
_atom_site_calc_flag
_atom_site_refinement_flags
Fe1 Fe 0.67971(4) 0.15338(3) 0.21010(3) 0.01621(13) Uani 1 1 d .
Fe2 Fe 0.67393(4) 0.14676(3) 0.37619(3) 0.01607(14) Uani 1 1 d .
Fe3 Fe 1.02602(4) 0.24412(3) 0.37764(3) 0.01763(14) Uani 1 1 d .
P1 P 0.79733(7) 0.24176(5) 0.32415(5) 0.01510(18) Uani 1 1 d .
O1 O 0.4841(2) 0.30534(18) 0.14745(16) 0.0324(5) Uani 1 1 d .
O2 O 0.4602(2) 0.28345(18) 0.35457(18) 0.0354(6) Uani 1 1 d .
O3 O 1.0421(2) 0.03319(17) 0.35184(15) 0.0274(5) Uani 1 1 d .
O4 O 1.0239(2) 0.29979(18) 0.20408(14) 0.0287(5) Uani 1 1 d .
C1 C 0.5645(3) 0.2466(2) 0.1753(2) 0.0205(6) Uani 1 1 d .
C2 C 0.5488(3) 0.2324(2) 0.3611(2) 0.0237(7) Uani 1 1 d .
C3 C 1.0325(3) 0.1166(3) 0.36037(19) 0.0215(6) Uani 1 1 d .
C4 C 1.0222(3) 0.2777(2) 0.2719(2) 0.0220(6) Uani 1 1 d .
C5 C 0.6347(3) 0.0128(2) 0.1529(2) 0.0257(7) Uani 1 1 d .
H5 H 0.5735 -0.0301 0.162 0.031 Uiso 1 1 calc R
C6 C 0.6098(3) 0.0858(2) 0.0871(2) 0.0270(7) Uani 1 1 d .
H6 H 0.5293 0.0986 0.0447 0.032 Uiso 1 1 calc R
C7 C 0.7294(3) 0.1362(2) 0.0971(2) 0.0254(7) Uani 1 1 d .
H7 H 0.7404 0.1886 0.0632 0.031 Uiso 1 1 calc R
C8 C 0.8286(3) 0.0923(2) 0.16773(19) 0.0233(7) Uani 1 1 d .
H8 H 0.9166 0.1099 0.1877 0.028 Uiso 1 1 calc R
C9 C 0.7706(3) 0.0169(2) 0.2028(2) 0.0235(7) Uani 1 1 d .
H9 H 0.8137 -0.023 0.2502 0.028 Uiso 1 1 calc R
C10 C 0.5949(3) 0.0300(2) 0.4297(2) 0.0254(7) Uani 1 1 d .
H10 H 0.5076 0.0107 0.4109 0.03 Uiso 1 1 calc R
C11 C 0.6537(3) 0.1028(2) 0.49381(19) 0.0250(7) Uani 1 1 d .
H11 H 0.6106 0.1398 0.5241 0.03 Uiso 1 1 calc R
C12 C 0.7882(3) 0.1100(2) 0.5040(2) 0.0262(7) Uani 1 1 d .
H12 H 0.849 0.152 0.5417 0.031 Uiso 1 1 calc R
C13 C 0.8131(3) 0.0408(2) 0.4457(2) 0.0252(7) Uani 1 1 d .
H13 H 0.8937 0.0293 0.4387 0.03 Uiso 1 1 calc R
C14 C 0.6941(3) -0.0075(2) 0.4000(2) 0.0258(7) Uani 1 1 d .
H14 H 0.683 -0.0558 0.3576 0.031 Uiso 1 1 calc R
C15 C 1.0987(3) 0.2361(2) 0.5156(2) 0.0237(7) Uani 1 1 d .
H15 H 1.0848 0.1835 0.5482 0.028 Uiso 1 1 calc R
C16 C 1.0177(3) 0.3202(2) 0.48971(19) 0.0240(7) Uani 1 1 d .
H16 H 0.942 0.3329 0.5029 0.029 Uiso 1 1 calc R
C17 C 1.0722(3) 0.3817(3) 0.4401(2) 0.0268(7) Uani 1 1 d .
H17 H 1.0382 0.4414 0.4143 0.032 Uiso 1 1 calc R
C18 C 1.1897(3) 0.3348(3) 0.4372(2) 0.0272(7) Uani 1 1 d .
H18 H 1.2457 0.3593 0.4094 0.033 Uiso 1 1 calc R
C19 C 1.2056(3) 0.2458(3) 0.4833(2) 0.0262(7) Uani 1 1 d .
H19 H 1.2736 0.2009 0.4914 0.031 Uiso 1 1 calc R
C20 C 0.7594(3) 0.3749(2) 0.31441(19) 0.0171(6) Uani 1 1 d .
C21 C 0.7251(3) 0.4248(2) 0.37858(19) 0.0206(6) Uani 1 1 d .
H21 H 0.7193 0.3901 0.4265 0.025 Uiso 1 1 calc R
C22 C 0.6992(3) 0.5260(2) 0.3722(2) 0.0247(7) Uani 1 1 d .
H22 H 0.6777 0.5581 0.4162 0.03 Uiso 1 1 calc R
C23 C 0.7055(3) 0.5782(2) 0.3010(2) 0.0289(7) Uani 1 1 d .
H23 H 0.6881 0.6455 0.2966 0.035 Uiso 1 1 calc R
C24 C 0.7380(3) 0.5296(2) 0.2361(2) 0.0276(7) Uani 1 1 d .
H24 H 0.742 0.5645 0.1879 0.033 Uiso 1 1 calc R
C25 C 0.7646(3) 0.4288(2) 0.2425(2) 0.0209(6) Uani 1 1 d .
H25 H 0.786 0.3971 0.1983 0.025 Uiso 1 1 calc R
H1 H 0.595(4) 0.115(3) 0.272(2) 0.035(10) Uiso 1 1 d .

loop_
_atom_site_aniso_label
_atom_site_aniso_U_11
_atom_site_aniso_U_22
_atom_site_aniso_U_33
_atom_site_aniso_U_23
_atom_site_aniso_U_13
_atom_site_aniso_U_12
Fe1 0.0190(2) 0.0150(2) 0.0140(2) -0.00113(15) 0.00460(17) 0.00038(15)
Fe2 0.0183(2) 0.0149(2) 0.0157(2) 0.00084(15) 0.00662(18) -0.00040(15)
Fe3 0.0175(2) 0.0196(2) 0.0149(2) 0.00179(16) 0.00428(18) -0.00102(16)
P1 0.0173(4) 0.0147(4) 0.0133(4) 0.0008(3) 0.0051(3) -0.0003(3)
O1 0.0296(12) 0.0240(13) 0.0348(13) 0.0037(10) -0.0010(10) 0.0079(10)
O2 0.0302(13) 0.0264(13) 0.0549(16) 0.0022(12) 0.0213(12) 0.0073(11)
O3 0.0293(12) 0.0237(13) 0.0288(12) 0.0041(10) 0.0089(10) 0.0065(9)
O4 0.0361(13) 0.0327(13) 0.0200(12) 0.0047(10) 0.0128(10) -0.0002(10)
C1 0.0217(15) 0.0212(16) 0.0169(14) -0.0042(12) 0.0042(12) -0.0068(13)
C2 0.0272(16) 0.0215(16) 0.0233(16) 0.0000(12) 0.0096(13) -0.0065(13)
C3 0.0181(14) 0.0294(19) 0.0168(14) 0.0039(13) 0.0055(12) 0.0023(12)
C4 0.0170(14) 0.0211(16) 0.0258(17) -0.0025(13) 0.0045(12) -0.0009(12)
C5 0.0281(16) 0.0199(16) 0.0295(17) -0.0075(13) 0.0101(13) -0.0031(13)
C6 0.0312(17) 0.0269(17) 0.0195(15) -0.0092(13) 0.0039(13) -0.0012(14)
C7 0.0398(19) 0.0238(17) 0.0165(15) -0.0042(12) 0.0144(14) -0.0008(14)
C8 0.0267(16) 0.0241(17) 0.0220(15) -0.0093(13) 0.0122(13) 0.0006(13)
C9 0.0296(16) 0.0183(16) 0.0235(16) -0.0032(12) 0.0102(13) 0.0058(13)
C10 0.0254(16) 0.0239(17) 0.0274(16) 0.0076(13) 0.0097(13) -0.0053(13)
C11 0.0334(17) 0.0269(17) 0.0179(15) 0.0045(13) 0.0129(13) -0.0003(14)
C12 0.0316(17) 0.0261(17) 0.0161(15) 0.0062(13) 0.0014(13) -0.0047(14)
C13 0.0269(16) 0.0217(16) 0.0282(17) 0.0112(13) 0.0108(13) 0.0040(13)
C14 0.0397(18) 0.0154(16) 0.0250(16) 0.0047(13) 0.0146(14) 0.0009(13)
C15 0.0262(16) 0.0284(18) 0.0148(15) 0.0035(12) 0.0043(12) -0.0036(13)
C16 0.0252(16) 0.0287(17) 0.0169(15) -0.0075(13) 0.0054(12) -0.0031(13)
C17 0.0328(17) 0.0211(16) 0.0201(15) -0.0008(13) 0.0002(13) -0.0053(13)
C18 0.0229(16) 0.0342(19) 0.0210(16) 0.0004(14) 0.0025(13) -0.0102(13)
C19 0.0218(16) 0.036(2) 0.0165(15) 0.0012(13) 0.0002(13) 0.0004(13)
C20 0.0142(13) 0.0154(14) 0.0207(14) -0.0027(12) 0.0043(11) -0.0010(11)
C21 0.0215(14) 0.0205(16) 0.0195(15) -0.0010(12) 0.0064(12) -0.0002(12)
C22 0.0225(15) 0.0221(17) 0.0260(16) -0.0075(13) 0.0035(13) -0.0002(12)
C23 0.0201(15) 0.0168(16) 0.044(2) 0.0003(14) 0.0033(14) 0.0015(12)
C24 0.0266(16) 0.0228(17) 0.0349(18) 0.0108(14) 0.0121(14) 0.0009(13)
C25 0.0210(14) 0.0212(16) 0.0219(15) 0.0019(12) 0.0088(12) 0.0004(12)

loop_
_atom_type_symbol
_atom_type_description
_atom_type_scat_dispersion_real
_atom_type_scat_dispersion_imag
_atom_type_scat_source
C C 0.0033 0.0016 'International Tables Vol C Tables 4.2.6.8 and 6.1.1.4'
H H 0 0 'International Tables Vol C Tables 4.2.6.8 and 6.1.1.4'
Fe Fe 0.3463 0.8444 'International Tables Vol C Tables 4.2.6.8 and 6.1.1.4'
O O 0.0106 0.006 'International Tables Vol C Tables 4.2.6.8 and 6.1.1.4'
P P 0.1023 0.0942 'International Tables Vol C Tables 4.2.6.8 and 6.1.1.4'

loop_
_geom_angle_atom_site_label_1
_geom_angle_atom_site_label_2
_geom_angle_atom_site_label_3
_geom_angle
C1 Fe1 C7 99.37(14)
C1 Fe1 C6 90.93(14)
C7 Fe1 C6 39.81(13)
C1 Fe1 C5 118.76(13)
C7 Fe1 C5 66.53(13)
C6 Fe1 C5 39.37(13)
C1 Fe1 C9 156.42(13)
C7 Fe1 C9 65.99(12)
C6 Fe1 C9 65.88(12)
C5 Fe1 C9 39.43(12)
C1 Fe1 C8 136.17(14)
C7 Fe1 C8 39.26(13)
C6 Fe1 C8 65.93(12)
C5 Fe1 C8 65.96(12)
C9 Fe1 C8 39.00(12)
C1 Fe1 P1 91.64(10)
C7 Fe1 P1 123.31(10)
C6 Fe1 P1 163.07(10)
C5 Fe1 P1 147.35(10)
C9 Fe1 P1 111.78(9)
C8 Fe1 P1 101.25(9)
C1 Fe1 Fe2 95.47(10)
C7 Fe1 Fe2 164.70(10)
C6 Fe1 Fe2 144.09(10)
C5 Fe1 Fe2 109.21(9)
C9 Fe1 Fe2 101.05(9)
C8 Fe1 Fe2 125.46(9)
P1 Fe1 Fe2 52.14(2)
C1 Fe1 H1 86.7(13)
C7 Fe1 H1 148.9(13)
C6 Fe1 H1 110.2(13)
C5 Fe1 H1 83.7(13)
C9 Fe1 H1 97.1(13)
C8 Fe1 H1 135.3(13)
P1 Fe1 H1 86.7(13)
Fe2 Fe1 H1 35.5(13)
C2 Fe2 C11 90.27(14)
C2 Fe2 C12 118.34(14)
C11 Fe2 C12 39.62(13)
C2 Fe2 C13 155.79(14)
C11 Fe2 C13 65.84(13)
C12 Fe2 C13 39.48(13)
C2 Fe2 C10 98.89(14)
C11 Fe2 C10 39.56(13)
C12 Fe2 C10 66.48(12)
C13 Fe2 C10 65.62(12)
C2 Fe2 C14 135.30(14)
C11 Fe2 C14 65.60(13)
C12 Fe2 C14 66.02(13)
C13 Fe2 C14 39.00(13)
C10 Fe2 C14 38.82(12)
C2 Fe2 P1 95.66(10)
C11 Fe2 P1 141.06(9)
C12 Fe2 P1 106.53(9)
C13 Fe2 P1 100.66(9)
C10 Fe2 P1 165.44(9)
C14 Fe2 P1 127.10(9)
C2 Fe2 Fe1 96.47(11)
C11 Fe2 Fe1 164.55(9)
C12 Fe2 Fe1 142.19(9)
C13 Fe2 Fe1 107.66(9)
C10 Fe2 Fe1 125.27(9)
C14 Fe2 Fe1 100.27(9)
P1 Fe2 Fe1 52.16(2)
C2 Fe2 H1 85.2(13)
C11 Fe2 H1 132.6(13)
C12 Fe2 H1 150.9(13)
C13 Fe2 H1 113.4(13)
C10 Fe2 H1 94.6(13)
C14 Fe2 H1 85.3(13)
P1 Fe2 H1 86.3(13)
Fe1 Fe2 H1 35.1(13)
C3 Fe3 C4 95.04(14)
C3 Fe3 C17 159.14(13)
C4 Fe3 C17 99.52(14)
C3 Fe3 C18 125.09(14)
C4 Fe3 C18 92.23(13)
C17 Fe3 C18 39.93(13)
C3 Fe3 C15 95.61(13)
C4 Fe3 C15 157.53(13)
C17 Fe3 C15 65.79(12)
C18 Fe3 C15 65.50(12)
C3 Fe3 C16 129.14(13)
C4 Fe3 C16 135.77(14)
C17 Fe3 C16 39.23(12)
C18 Fe3 C16 65.95(13)
C15 Fe3 C16 39.01(12)
C3 Fe3 C19 93.73(13)
C4 Fe3 C19 120.14(13)
C17 Fe3 C19 66.04(13)
C18 Fe3 C19 38.66(13)
C15 Fe3 C19 39.37(12)
C16 Fe3 C19 65.81(12)
C3 Fe3 P1 91.19(10)
C4 Fe3 P1 87.93(10)
C17 Fe3 P1 104.11(9)
C18 Fe3 P1 143.50(10)
C15 Fe3 P1 111.54(9)
C16 Fe3 P1 89.02(9)
C19 Fe3 P1 150.85(9)
C20 P1 Fe2 117.11(9)
C20 P1 Fe1 114.05(9)
Fe2 P1 Fe1 75.70(3)
C20 P1 Fe3 101.33(9)
Fe2 P1 Fe3 124.43(3)
Fe1 P1 Fe3 124.10(3)
O1 C1 Fe1 175.7(3)
O2 C2 Fe2 173.9(3)
O3 C3 Fe3 177.0(3)
O4 C4 Fe3 177.9(3)
C6 C5 C9 107.6(3)
C6 C5 Fe1 70.00(18)
C9 C5 Fe1 70.75(17)
C6 C5 H5 126.2
C9 C5 H5 126.2
Fe1 C5 H5 124.7
C5 C6 C7 108.2(3)
C5 C6 Fe1 70.64(18)
C7 C6 Fe1 69.91(17)
C5 C6 H6 125.9
C7 C6 H6 125.9
Fe1 C6 H6 125.2
C8 C7 C6 107.7(3)
C8 C7 Fe1 71.49(17)
C6 C7 Fe1 70.28(17)
C8 C7 H7 126.1
C6 C7 H7 126.1
Fe1 C7 H7 123.7
C9 C8 C7 108.2(3)
C9 C8 Fe1 70.36(17)
C7 C8 Fe1 69.24(17)
C9 C8 H8 125.9
C7 C8 H8 125.9
Fe1 C8 H8 126.1
C8 C9 C5 108.2(3)
C8 C9 Fe1 70.65(17)
C5 C9 Fe1 69.82(17)
C8 C9 H9 125.9
C5 C9 H9 125.9
Fe1 C9 H9 125.2
C14 C10 C11 107.2(3)
C14 C10 Fe2 70.81(17)
C11 C10 Fe2 68.79(17)
C14 C10 H10 126.4
C11 C10 H10 126.4
Fe2 C10 H10 125.6
C12 C11 C10 109.0(3)
C12 C11 Fe2 70.59(17)
C10 C11 Fe2 71.65(17)
C12 C11 H11 125.5
C10 C11 H11 125.5
Fe2 C11 H11 123.8
C11 C12 C13 107.1(3)
C11 C12 Fe2 69.79(17)
C13 C12 Fe2 71.16(17)
C11 C12 H12 126.4
C13 C12 H12 126.4
Fe2 C12 H12 124.2
C14 C13 C12 108.2(3)
C14 C13 Fe2 70.85(18)
C12 C13 Fe2 69.36(18)
C14 C13 H13 125.9
C12 C13 H13 125.9
Fe2 C13 H13 125.5
C10 C14 C13 108.6(3)
C10 C14 Fe2 70.38(18)
C13 C14 Fe2 70.15(18)
C10 C14 H14 125.7
C13 C14 H14 125.7
Fe2 C14 H14 125.4
C16 C15 C19 108.3(3)
C16 C15 Fe3 70.63(17)
C19 C15 Fe3 70.51(18)
C16 C15 H15 125.8
C19 C15 H15 125.8
Fe3 C15 H15 124.6
C15 C16 C17 108.0(3)
C15 C16 Fe3 70.36(17)
C17 C16 Fe3 69.74(18)
C15 C16 H16 126
C17 C16 H16 126
Fe3 C16 H16 125.5
C16 C17 C18 107.4(3)
C16 C17 Fe3 71.03(18)
C18 C17 Fe3 70.24(19)
C16 C17 H17 126.3
C18 C17 H17 126.3
Fe3 C17 H17 124.1
C19 C18 C17 108.4(3)
C19 C18 Fe3 71.17(18)
C17 C18 Fe3 69.83(18)
C19 C18 H18 125.8
C17 C18 H18 125.8
Fe3 C18 H18 124.8
C18 C19 C15 107.8(3)
C18 C19 Fe3 70.17(18)
C15 C19 Fe3 70.12(18)
C18 C19 H19 126.1
C15 C19 H19 126.1
Fe3 C19 H19 125.2
C21 C20 C25 117.9(3)
C21 C20 P1 121.2(2)
C25 C20 P1 120.9(2)
C20 C21 C22 121.2(3)
C20 C21 H21 119.4
C22 C21 H21 119.4
C23 C22 C21 120.1(3)
C23 C22 H22 119.9
C21 C22 H22 119.9
C22 C23 C24 119.4(3)
C22 C23 H23 120.3
C24 C23 H23 120.3
C23 C24 C25 120.6(3)
C23 C24 H24 119.7
C25 C24 H24 119.7
C24 C25 C20 120.7(3)
C24 C25 H25 119.6
C20 C25 H25 119.6

loop_
_geom_bond_atom_site_label_1
_geom_bond_atom_site_label_2
_geom_bond_distance
Fe1 C1 1.734(3)
Fe1 C7 2.093(3)
Fe1 C6 2.098(3)
Fe1 C5 2.106(3)
Fe1 C9 2.118(3)
Fe1 C8 2.122(3)
Fe1 P1 2.2181(8)
Fe1 Fe2 2.7217(6)
Fe1 H1 1.66(4)
Fe2 C2 1.740(3)
Fe2 C11 2.082(3)
Fe2 C12 2.093(3)
Fe2 C13 2.116(3)
Fe2 C10 2.120(3)
Fe2 C14 2.126(3)
Fe2 P1 2.2174(8)
Fe2 H1 1.68(4)
Fe3 C3 1.758(3)
Fe3 C4 1.765(3)
Fe3 C17 2.104(3)
Fe3 C18 2.109(3)
Fe3 C15 2.117(3)
Fe3 C16 2.120(3)
Fe3 C19 2.122(3)
Fe3 P1 2.3363(8)
P1 C20 1.848(3)
O1 C1 1.155(4)
O2 C2 1.159(4)
O3 C3 1.149(4)
O4 C4 1.148(4)
C5 C6 1.416(5)
C5 C9 1.425(5)
C5 H5 0.93
C6 C7 1.427(5)
C6 H6 0.93
C7 C8 1.416(5)
C7 H7 0.93
C8 C9 1.415(5)
C8 H8 0.93
C9 H9 0.93
C10 C14 1.411(5)
C10 C11 1.422(5)
C10 H10 0.93
C11 C12 1.415(5)
C11 H11 0.93
C12 C13 1.422(5)
C12 H12 0.93
C13 C14 1.416(5)
C13 H13 0.93
C14 H14 0.93
C15 C16 1.415(5)
C15 C19 1.428(5)
C15 H15 0.93
C16 C17 1.418(5)
C16 H16 0.93
C17 C18 1.438(5)
C17 H17 0.93
C18 C19 1.401(5)
C18 H18 0.93
C19 H19 0.93
C20 C21 1.393(4)
C20 C25 1.395(4)
C21 C22 1.398(4)
C21 H21 0.93
C22 C23 1.377(5)
C22 H22 0.93
C23 C24 1.385(5)
C23 H23 0.93
C24 C25 1.393(4)
C24 H24 0.93
C25 H25 0.93
